data_4313489
loop_
_publ_author_name
'Partha Sarathi Mukherjee'
'Sanjit Konar'
'Ennio Zangrando'
'Talal Mallah'
'Joan Ribas'
'Nirmalendu Ray Chaudhuri'

_publ_section_title
;
 Structural Analyses and Magnetic Properties of 3D Coordination Polymeric
 Networks of Nickel(II) Maleate and Manganese(II) Adipate with the
 Flexible 1,2-Bis(4-pyridyl)ethane Ligand
;
_journal_name_full 'Inorganic Chemistry'
_journal_page_first 2695
_journal_page_last 2703
_journal_paper_doi 10.1021/ic026150n
_journal_volume 42
_journal_year 2003
_chemical_formula_sum 'C18 H20 Mn N2 O4'
_chemical_formula_weight 383.30
_chemical_name_systematic
;
 catena-manganese(II)-adipato-[1,2-(bis-pyridine)-ethane]
;
_space_group_IT_number 2
_symmetry_cell_setting triclinic
_symmetry_space_group_name_Hall '-P 1'
_symmetry_space_group_name_H-M 'P -1'
_atom_sites_solution_hydrogens geom
_atom_sites_solution_primary direct
_atom_sites_solution_secondary difmap
_audit_creation_method SHELXL-97
_cell_angle_alpha 97.19(1)
_cell_angle_beta 94.64(1)
_cell_angle_gamma 105.02(1)
_cell_formula_units_Z 2
_cell_length_a 8.492(2)
_cell_length_b 9.444(2)
_cell_length_c 11.533(3)
_cell_measurement_temperature 293(2)
_cell_volume 880.1(4)
_computing_cell_refinement XDS
_computing_data_collection 'XDS (Kabsch, 1991)'
_computing_data_reduction XDS
_computing_molecular_graphics PLATON(Spek,1994)
_computing_structure_refinement 'SHELXL-93 (Sheldrick, 1993)'
_computing_structure_solution 'SHELXS-86 (Sheldrick, 1990)'
_diffrn_ambient_temperature 293(2)
_diffrn_measurement_device 'Marresearch Image Plate'
_diffrn_measurement_method '95 frames at 2^o intervals, counting time 2 min.'
_diffrn_radiation_monochromator graphite
_diffrn_radiation_source 'fine-focus sealed tube'
_diffrn_radiation_type MoK\a
_diffrn_radiation_wavelength 0.71073
_diffrn_reflns_av_R_equivalents 0.0813
_diffrn_reflns_av_sigmaI/netI 0.1182
_diffrn_reflns_limit_h_max 10
_diffrn_reflns_limit_h_min -10
_diffrn_reflns_limit_k_max 11
_diffrn_reflns_limit_k_min -11
_diffrn_reflns_limit_l_max 13
_diffrn_reflns_limit_l_min -14
_diffrn_reflns_number 5390
_diffrn_reflns_theta_max 25.89
_diffrn_reflns_theta_min 1.79
_exptl_absorpt_coefficient_mu 0.775
_exptl_absorpt_correction_type none
_exptl_crystal_density_diffrn 1.446
_exptl_crystal_density_method 'not measured'
_exptl_crystal_F_000 398
_refine_diff_density_max 0.769
_refine_diff_density_min -0.599
_refine_diff_density_rms 0.117
_refine_ls_extinction_coef 0.031(18)
_refine_ls_extinction_expression Fc^*^=kFc[1+0.001xFc^2^\l^3^/sin(2\q)]^-1/4^
_refine_ls_extinction_method SHELXL
_refine_ls_goodness_of_fit_ref 1.112
_refine_ls_hydrogen_treatment mixed
_refine_ls_matrix_type full
_refine_ls_number_parameters 225
_refine_ls_number_reflns 3117
_refine_ls_number_restraints 6
_refine_ls_restrained_S_all 1.116
_refine_ls_R_factor_all 0.1341
_refine_ls_R_factor_gt 0.0912
_refine_ls_shift/su_max 0.000
_refine_ls_shift/su_mean 0.000
_refine_ls_structure_factor_coef Fsqd
_refine_ls_weighting_details 'w=1/[\s^2^(Fo^2^)+(0.1358P)^2^+1.4768P] where P=(Fo^2^+2Fc^2^)/3'
_refine_ls_weighting_scheme calc
_refine_ls_wR_factor_gt 0.2572
_refine_ls_wR_factor_ref 0.2785
_reflns_number_gt 2077
_reflns_number_total 3117
_reflns_threshold_expression >2sigma(I)
_cod_data_source_file ic026150n_2.cif
_cod_data_source_block complex-2
_cod_depositor_comments
;
The following automatic conversions were performed:

'_refine_ls_weighting_scheme' value 'calc
w=1/[\s^2^(Fo^2^)+(0.1358P)^2^+1.4768P] where P=(Fo^2^+2Fc^2^)/3' was
changed to 'calc'. New tag '_refine_ls_weighting_details' was
created. The value of the new tag was set to
'w=1/[\s^2^(Fo^2^)+(0.1358P)^2^+1.4768P] where P=(Fo^2^+2Fc^2^)/3'.

Automatic conversion script
Id: cif_fix_values 3143 2015-03-26 13:38:13Z robertas 
;
_cod_original_cell_volume 880(2)
_cod_database_code 4313489

loop_
_symmetry_equiv_pos_as_xyz
'x, y, z'
'-x, -y, -z'

loop_
_atom_site_label
_atom_site_type_symbol
_atom_site_fract_x
_atom_site_fract_y
_atom_site_fract_z
_atom_site_U_iso_or_equiv
_atom_site_adp_type
_atom_site_occupancy
_atom_site_calc_flag
_atom_site_refinement_flags
_atom_site_disorder_assembly
_atom_site_disorder_group
Mn1 Mn 0.14613(13) 0.45455(11) 0.13357(8) 0.0381(5) Uani 1 d . . .
N11 N 0.1668(8) 0.2980(6) -0.0289(5) 0.0452(14) Uani 1 d . . .
C12 C 0.0570(11) 0.1673(8) -0.0650(7) 0.057(2) Uani 1 d . . .
H12A H -0.0272 0.1365 -0.0193 0.069 Uiso 1 calc R . .
C13 C 0.0618(13) 0.0752(10) -0.1672(9) 0.073(3) Uani 1 d . . .
H13A H -0.0162 -0.0160 -0.1879 0.087 Uiso 1 calc R . .
C14 C 0.1836(14) 0.1197(10) -0.2382(7) 0.076(3) Uani 1 d D . .
C15 C 0.3012(13) 0.2517(10) -0.1998(8) 0.068(2) Uani 1 d . . .
H15A H 0.3898 0.2819 -0.2418 0.082 Uiso 1 calc R . .
C16 C 0.2860(10) 0.3385(8) -0.0985(7) 0.0529(19) Uani 1 d . . .
H16A H 0.3623 0.4305 -0.0767 0.063 Uiso 1 calc R . .
C171 C 0.237(2) 0.0344(18) -0.3433(15) 0.065(5) Uiso 0.50 d PD A 1
H17A H 0.2485 0.0920 -0.4076 0.078 Uiso 0.50 calc PR A 1
H17B H 0.3418 0.0168 -0.3209 0.078 Uiso 0.50 calc PR A 1
C181 C 0.109(3) -0.110(2) -0.3813(19) 0.105(8) Uiso 0.50 d PD A 1
H18A H 0.0020 -0.0925 -0.3936 0.126 Uiso 0.50 calc PR A 1
H18B H 0.1075 -0.1723 -0.3205 0.126 Uiso 0.50 calc PR A 1
C172 C 0.132(3) 0.028(2) -0.3687(16) 0.091(7) Uiso 0.50 d PD A 2
H17C H 0.0134 -0.0058 -0.3867 0.109 Uiso 0.50 calc PR A 2
H17D H 0.1768 0.0880 -0.4268 0.109 Uiso 0.50 calc PR A 2
C182 C 0.205(3) -0.103(2) -0.3663(15) 0.084(6) Uiso 0.50 d PD A 2
H18C H 0.1605 -0.1641 -0.3087 0.101 Uiso 0.50 calc PR A 2
H18D H 0.3237 -0.0705 -0.3497 0.101 Uiso 0.50 calc PR A 2
C19 C 0.1484(16) -0.1890(12) -0.4970(8) 0.090(3) Uani 1 d D . .
C20 C 0.2607(14) -0.1522(11) -0.5767(8) 0.079(3) Uani 1 d . . .
H20A H 0.3458 -0.0653 -0.5584 0.095 Uiso 1 calc R . .
C21 C 0.2479(10) -0.2441(9) -0.6847(7) 0.056(2) Uani 1 d . . .
H21A H 0.3250 -0.2174 -0.7365 0.067 Uiso 1 calc R . .
N22 N 0.1270(8) -0.3689(6) -0.7139(5) 0.0449(14) Uani 1 d . . .
C23 C 0.0143(11) -0.4024(9) -0.6381(7) 0.059(2) Uani 1 d . . .
H23A H -0.0720 -0.4882 -0.6590 0.071 Uiso 1 calc R . .
C24 C 0.0209(14) -0.3170(12) -0.5330(8) 0.079(3) Uani 1 d . . .
H24A H -0.0608 -0.3444 -0.4846 0.095 Uiso 1 calc R . .
O31 O 0.1890(9) 0.2994(7) 0.2707(5) 0.0717(17) Uani 1 d . . .
C32 C 0.3396(12) 0.3662(9) 0.2834(6) 0.055(2) Uani 1 d . . .
O33 O 0.3962(7) 0.4659(6) 0.2214(5) 0.0604(15) Uani 1 d . . .
C34 C 0.4564(13) 0.3322(11) 0.3761(8) 0.076(3) Uani 1 d . . .
H34A H 0.3943 0.2558 0.4163 0.091 Uiso 1 calc R . .
H34B H 0.5360 0.2924 0.3368 0.091 Uiso 1 calc R . .
C35 C 0.5464(12) 0.4615(11) 0.4654(8) 0.073(3) Uani 1 d . . .
H35A H 0.6178 0.4277 0.5189 0.088 Uiso 1 calc R . .
H35B H 0.6165 0.5328 0.4249 0.088 Uiso 1 calc R . .
O51 O 0.2413(7) 0.6378(6) 0.0462(4) 0.0559(14) Uani 1 d . . .
C52 C 0.2313(9) 0.6839(7) -0.0517(6) 0.0421(17) Uani 1 d . . .
O53 O 0.1088(7) 0.6438(6) -0.1283(5) 0.0587(15) Uani 1 d . . .
C54 C 0.3822(9) 0.7986(8) -0.0756(6) 0.0499(19) Uani 1 d . . .
H54A H 0.3628 0.8232 -0.1538 0.060 Uiso 1 calc R . .
H54B H 0.4745 0.7559 -0.0745 0.060 Uiso 1 calc R . .
C55 C 0.4268(9) 0.9411(7) 0.0137(6) 0.0474(18) Uani 1 d . . .
H55A H 0.3327 0.9812 0.0154 0.057 Uiso 1 calc R . .
H55B H 0.4515 0.9172 0.0913 0.057 Uiso 1 calc R . .

loop_
_atom_site_aniso_label
_atom_site_aniso_U_11
_atom_site_aniso_U_22
_atom_site_aniso_U_33
_atom_site_aniso_U_23
_atom_site_aniso_U_13
_atom_site_aniso_U_12
Mn1 0.0474(8) 0.0347(6) 0.0268(6) -0.0005(4) 0.0018(4) 0.0049(4)
N11 0.057(4) 0.041(3) 0.035(3) 0.001(3) 0.002(3) 0.011(3)
C12 0.071(6) 0.041(4) 0.050(4) -0.010(4) 0.010(4) 0.006(4)
C13 0.083(7) 0.046(4) 0.073(6) -0.013(5) -0.017(5) 0.007(4)
C14 0.121(9) 0.054(5) 0.047(5) -0.007(4) 0.029(5) 0.014(5)
C15 0.089(7) 0.061(5) 0.053(5) -0.001(5) 0.030(5) 0.016(5)
C16 0.057(5) 0.041(4) 0.053(4) -0.009(4) 0.009(4) 0.007(3)
C19 0.130(10) 0.077(7) 0.051(5) -0.027(5) 0.026(6) 0.017(7)
C20 0.096(8) 0.061(5) 0.062(6) -0.016(5) 0.005(5) 0.002(5)
C21 0.062(5) 0.054(4) 0.041(4) -0.012(4) 0.011(4) 0.007(4)
N22 0.053(4) 0.042(3) 0.036(3) -0.004(3) 0.007(3) 0.010(3)
C23 0.072(6) 0.053(5) 0.047(4) -0.002(4) 0.015(4) 0.007(4)
C24 0.100(8) 0.081(7) 0.060(5) 0.008(5) 0.037(5) 0.023(6)
O31 0.076(5) 0.071(4) 0.063(4) 0.011(3) 0.002(3) 0.014(4)
C32 0.076(6) 0.051(4) 0.039(4) -0.002(4) -0.005(4) 0.028(4)
O33 0.064(4) 0.060(3) 0.053(3) 0.012(3) -0.001(3) 0.009(3)
C34 0.102(8) 0.078(6) 0.055(5) -0.001(5) -0.009(5) 0.047(6)
C35 0.083(7) 0.088(7) 0.054(5) -0.007(5) -0.010(5) 0.045(6)
O51 0.075(4) 0.046(3) 0.039(3) 0.006(2) 0.011(3) 0.001(3)
C52 0.045(4) 0.031(3) 0.046(4) -0.004(3) 0.011(3) 0.005(3)
O53 0.049(3) 0.066(3) 0.049(3) -0.005(3) 0.003(3) 0.001(3)
C54 0.050(5) 0.043(4) 0.044(4) 0.008(3) 0.005(3) -0.009(3)
C55 0.047(4) 0.041(4) 0.049(4) 0.011(3) 0.005(3) 0.002(3)

loop_
_atom_type_symbol
_atom_type_description
_atom_type_scat_dispersion_real
_atom_type_scat_dispersion_imag
_atom_type_scat_source
C C 0.0033 0.0016 'International Tables Vol C Tables 4.2.6.8 and 6.1.1.4'
H H 0.0000 0.0000 'International Tables Vol C Tables 4.2.6.8 and 6.1.1.4'
N N 0.0061 0.0033 'International Tables Vol C Tables 4.2.6.8 and 6.1.1.4'
O O 0.0106 0.0060 'International Tables Vol C Tables 4.2.6.8 and 6.1.1.4'
Mn Mn 0.3368 0.7283 'International Tables Vol C Tables 4.2.6.8 and 6.1.1.4'

loop_
_geom_angle_atom_site_label_1
_geom_angle_atom_site_label_2
_geom_angle_atom_site_label_3
_geom_angle
_geom_angle_site_symmetry_1
_geom_angle_site_symmetry_3
_geom_angle_publ_flag
O53 Mn1 O51 122.4(2) 2_565 . ?
O53 Mn1 O33 144.7(2) 2_565 . ?
O51 Mn1 O33 92.3(2) . . ?
O53 Mn1 N11 92.8(2) 2_565 . ?
O51 Mn1 N11 89.3(2) . . ?
O33 Mn1 N11 94.0(2) . . ?
O53 Mn1 N22 88.6(2) 2_565 1_566 ?
O51 Mn1 N22 85.2(2) . 1_566 ?
O33 Mn1 N22 88.0(2) . 1_566 ?
N11 Mn1 N22 174.3(2) . 1_566 ?
O53 Mn1 O31 87.8(2) 2_565 . ?
O51 Mn1 O31 149.2(3) . . ?
O33 Mn1 O31 57.1(2) . . ?
N11 Mn1 O31 95.8(2) . . ?
N22 Mn1 O31 89.8(2) 1_566 . ?
C12 N11 C16 116.2(7) . . ?
C12 N11 Mn1 122.5(5) . . ?
C16 N11 Mn1 121.1(5) . . ?
N11 C12 C13 123.4(8) . . ?
C14 C13 C12 119.5(8) . . ?
C15 C14 C13 117.7(8) . . ?
C15 C14 C171 109.7(10) . . ?
C13 C14 C171 131.2(10) . . ?
C15 C14 C172 129.3(12) . . ?
C13 C14 C172 110.6(12) . . ?
C171 C14 C172 33.1(9) . . ?
C14 C15 C16 119.2(8) . . ?
N11 C16 C15 123.9(7) . . ?
C181 C171 C14 108.7(13) . . ?
C171 C181 C19 109.7(14) . . ?
C182 C172 C14 104.3(13) . . ?
C172 C182 C19 101.6(13) . . ?
C20 C19 C24 116.0(8) . . ?
C20 C19 C181 135.7(12) . . ?
C24 C19 C181 107.4(11) . . ?
C20 C19 C182 115.2(13) . . ?
C24 C19 C182 127.0(13) . . ?
C181 C19 C182 29.5(11) . . ?
C19 C20 C21 121.1(9) . . ?
N22 C21 C20 121.0(8) . . ?
C21 N22 C23 118.0(7) . . ?
C21 N22 Mn1 119.7(5) . 1_544 ?
C23 N22 Mn1 120.8(5) . 1_544 ?
N22 C23 C24 123.2(8) . . ?
C23 C24 C19 120.6(9) . . ?
C32 O31 Mn1 88.7(5) . . ?
O31 C32 O33 120.9(7) . . ?
O31 C32 C34 120.3(8) . . ?
O33 C32 C34 118.8(9) . . ?
C32 O33 Mn1 93.2(5) . . ?
C35 C34 C32 114.8(8) . . ?
C35 C35 C34 118.5(12) 2_666 . ?
C52 O51 Mn1 142.7(5) . . ?
O53 C52 O51 125.7(7) . . ?
O53 C52 C54 118.5(7) . . ?
O51 C52 C54 115.8(7) . . ?
C52 O53 Mn1 136.7(5) . 2_565 ?
C52 C54 C55 113.2(6) . . ?
C55 C55 C54 113.2(8) 2_675 . ?

loop_
_geom_bond_atom_site_label_1
_geom_bond_atom_site_label_2
_geom_bond_distance
_geom_bond_site_symmetry_2
_geom_bond_publ_flag
Mn1 O53 2.115(6) 2_565 ?
Mn1 O51 2.123(5) . ?
Mn1 O33 2.248(7) . ?
Mn1 N11 2.285(6) . ?
Mn1 N22 2.313(6) 1_566 ?
Mn1 O31 2.355(7) . ?
N11 C12 1.333(9) . ?
N11 C16 1.351(10) . ?
C12 C13 1.384(12) . ?
C13 C14 1.384(14) . ?
C14 C15 1.376(13) . ?
C14 C171 1.534(14) . ?
C14 C172 1.606(16) . ?
C15 C16 1.376(11) . ?
C171 C181 1.493(17) . ?
C181 C19 1.549(17) . ?
C172 C182 1.522(18) . ?
C182 C19 1.592(16) . ?
C19 C20 1.388(14) . ?
C19 C24 1.389(15) . ?
C20 C21 1.405(12) . ?
C21 N22 1.332(10) . ?
N22 C23 1.352(9) . ?
N22 Mn1 2.313(6) 1_544 ?
C23 C24 1.359(12) . ?
O31 C32 1.258(11) . ?
C32 O33 1.272(10) . ?
C32 C34 1.520(12) . ?
C34 C35 1.487(13) . ?
C35 C35 1.428(17) 2_666 ?
O51 C52 1.265(9) . ?
C52 O53 1.252(9) . ?
C52 C54 1.518(9) . ?
O53 Mn1 2.115(6) 2_565 ?
C54 C55 1.529(10) . ?
C55 C55 1.522(13) 2_675 ?
